data_7233573
loop_
_publ_author_name
'Lin, Rui-Lian'
'Zhou, Jia-Jia'
'Zhou, Fu Hou'
'Sun, Wen-Qi'
'Liu, Jing-Xin'
'Chen, Kai'

_publ_section_title
;
 The lanthanide contraction effect and organic additives impact the
 coordination structures of lanthanide ions with symmetrical
 octamethyl-substituted cucurbit[6]uril ligands
;
_journal_issue 37
_journal_name_full CrystEngComm
_journal_page_first 5641
_journal_paper_doi 10.1039/C9CE00812H
_journal_volume 21
_journal_year 2019
_chemical_formula_sum 'C44 H78 Cd Cl5 Gd N24 O25'
_chemical_formula_weight 1790.20
_space_group_IT_number 2
_space_group_name_Hall '-P 1'
_space_group_name_H-M_alt 'P -1'
_symmetry_cell_setting triclinic
_symmetry_space_group_name_Hall '-P 1'
_symmetry_space_group_name_H-M 'P -1'
_atom_sites_solution_hydrogens geom
_atom_sites_solution_primary direct
_atom_sites_solution_secondary difmap
_audit_creation_method SHELXL-97
_audit_update_record
;
2019-05-23 deposited with the CCDC.    2019-08-29 downloaded from the CCDC.
;
_cell_angle_alpha 81.136(2)
_cell_angle_beta 87.379(2)
_cell_angle_gamma 87.409(2)
_cell_formula_units_Z 2
_cell_length_a 12.3443(15)
_cell_length_b 15.4560(19)
_cell_length_c 18.558(2)
_cell_measurement_reflns_used 2447
_cell_measurement_temperature 296(2)
_cell_measurement_theta_max 26.39
_cell_measurement_theta_min 2.23
_cell_volume 3492.2(7)
_computing_cell_refinement 'Bruker SMART'
_computing_data_collection 'Bruker SMART'
_computing_data_reduction 'Bruker SAINT'
_computing_molecular_graphics 'Bruker SHELXTL'
_computing_publication_material 'Bruker SHELXTL'
_computing_structure_refinement 'SHELXL-97 (Sheldrick, 1997)'
_computing_structure_solution 'SHELXS-97 (Sheldrick, 1990)'
_diffrn_ambient_temperature 296(2)
_diffrn_measured_fraction_theta_full 0.975
_diffrn_measured_fraction_theta_max 0.975
_diffrn_measurement_device_type 'CCD area detector'
_diffrn_measurement_method 'phi and omega scans'
_diffrn_radiation_monochromator graphite
_diffrn_radiation_source 'fine-focus sealed tube'
_diffrn_radiation_type MoK\a
_diffrn_radiation_wavelength 0.71073
_diffrn_reflns_av_R_equivalents 0.0284
_diffrn_reflns_av_sigmaI/netI 0.0546
_diffrn_reflns_limit_h_max 14
_diffrn_reflns_limit_h_min -14
_diffrn_reflns_limit_k_max 17
_diffrn_reflns_limit_k_min -18
_diffrn_reflns_limit_l_max 17
_diffrn_reflns_limit_l_min -22
_diffrn_reflns_number 18162
_diffrn_reflns_theta_full 25.00
_diffrn_reflns_theta_max 25.00
_diffrn_reflns_theta_min 2.08
_diffrn_standards_decay_% none
_exptl_absorpt_coefficient_mu 1.530
_exptl_absorpt_correction_T_max 0.7496
_exptl_absorpt_correction_T_min 0.7104
_exptl_absorpt_correction_type multi-scan
_exptl_absorpt_process_details 'sadabs (brucker, 2008)'
_exptl_crystal_colour colorless
_exptl_crystal_density_diffrn 1.702
_exptl_crystal_density_meas ?
_exptl_crystal_density_method 'not measured'
_exptl_crystal_description block
_exptl_crystal_F_000 1814
_exptl_crystal_size_max 0.24
_exptl_crystal_size_mid 0.23
_exptl_crystal_size_min 0.20
_refine_diff_density_max 1.743
_refine_diff_density_min -0.825
_refine_diff_density_rms 0.130
_refine_ls_extinction_method none
_refine_ls_goodness_of_fit_ref 1.002
_refine_ls_hydrogen_treatment constr
_refine_ls_matrix_type full
_refine_ls_number_parameters 919
_refine_ls_number_reflns 11988
_refine_ls_number_restraints 52
_refine_ls_restrained_S_all 1.003
_refine_ls_R_factor_all 0.0550
_refine_ls_R_factor_gt 0.0468
_refine_ls_shift/su_max 0.001
_refine_ls_shift/su_mean 0.000
_refine_ls_structure_factor_coef Fsqd
_refine_ls_weighting_details 'calc w=1/[\s^2^(Fo^2^)+(0.0861P)^2^+6.9221P] where P=(Fo^2^+2Fc^2^)/3'
_refine_ls_weighting_scheme calc
_refine_ls_wR_factor_gt 0.1345
_refine_ls_wR_factor_ref 0.1432
_reflns_number_gt 10200
_reflns_number_total 11988
_reflns_threshold_expression >2sigma(I)
_cod_data_source_file c9ce00812h1.cif
_cod_data_source_block p_CCDC6
_cod_depositor_comments
;
The following automatic conversions were performed:

'_symmetry_cell_setting' value 'Triclinic' changed to 'triclinic'
according to
/home/data/users/saulius/crontab/automatic-downloads/rss-feeds/RSC/lib/dictionaries/cif_core.dic
dictionary named 'cif_core.dic' version 2.4.2 from 2011-04-26.

'_exptl_crystal_density_meas' value 'not measured' was changed to '?'
- the value is perceived as not measured.

Automatic conversion script
Id: cif_fix_values 4973 2017-02-22 13:04:09Z antanas 

 Adding full bibliography for 7233566--7233575.cif.
;
_cod_original_cell_volume 3492.2(8)
_cod_original_sg_symbol_H-M P-1
_cod_database_code 7233573

loop_
_symmetry_equiv_pos_as_xyz
'x, y, z'
'-x, -y, -z'

loop_
_atom_site_label
_atom_site_type_symbol
_atom_site_fract_x
_atom_site_fract_y
_atom_site_fract_z
_atom_site_U_iso_or_equiv
_atom_site_adp_type
_atom_site_occupancy
_atom_site_symmetry_multiplicity
_atom_site_calc_flag
_atom_site_refinement_flags
_atom_site_disorder_assembly
_atom_site_disorder_group
Gd1 Gd 0.259876(17) 0.276589(15) 0.273325(13) 0.02284(8) Uani 1 1 d . A 1
Cd1 Cd 0.03503(4) 0.76161(3) 0.22399(2) 0.04168(12) Uani 1 1 d . B 1
Cl3 Cl -0.07751(14) 0.79819(11) 0.11558(9) 0.0536(4) Uani 1 1 d . B 1
Cl4 Cl -0.07118(15) 0.72862(15) 0.33846(11) 0.0703(5) Uani 1 1 d . B 1
Cl5 Cl 0.14659(17) 0.62740(11) 0.21725(10) 0.0620(5) Uani 1 1 d . B 1
Cl1 Cl 0.12981(17) 0.89362(12) 0.23276(11) 0.0691(5) Uani 1 1 d . B 1
Cl2 Cl -0.39526(16) 0.76664(12) 0.32919(14) 0.0760(6) Uani 1 1 d . C 1
N24 N 0.1440(3) 0.5934(3) -0.0234(2) 0.0270(9) Uani 1 1 d . D 1
N23 N 0.3178(3) 1.0018(3) -0.2071(2) 0.0310(10) Uani 1 1 d D D 1
N22 N 0.3602(3) 0.6999(3) -0.5053(2) 0.0255(9) Uani 1 1 d . D 1
N19 N 0.1606(3) 0.4893(3) -0.3427(2) 0.0305(10) Uani 1 1 d . D 1
N18 N 0.1193(3) 0.8799(3) -0.0920(3) 0.0334(11) Uani 1 1 d D D 1
N17 N 0.3618(3) 0.5566(3) -0.4637(2) 0.0266(9) Uani 1 1 d . D 1
N16 N 0.3151(3) 0.8990(3) -0.0944(2) 0.0324(10) Uani 1 1 d D D 1
N15 N 0.3524(3) 0.4381(3) -0.2254(2) 0.0314(10) Uani 1 1 d . D 1
N14 N 0.3552(3) 0.4624(3) -0.3465(2) 0.0262(9) Uani 1 1 d . D 1
N13 N 0.1507(3) 0.9625(3) -0.4511(2) 0.0289(10) Uani 1 1 d U D 1
N12 N 0.1559(3) 0.4595(3) -0.2214(2) 0.0304(10) Uani 1 1 d . D 1
N11 N 0.1640(3) 0.5781(3) -0.4612(2) 0.0285(10) Uani 1 1 d . D 1
N10 N 0.1304(3) 0.7512(3) -0.0206(2) 0.0300(10) Uani 1 1 d . D 1
N9 N 0.3250(3) 1.0172(3) -0.3279(2) 0.0297(10) Uani 1 1 d . D 1
N8 N 0.1262(3) 0.9700(3) -0.2112(2) 0.0315(10) Uani 1 1 d D D 1
N7 N 0.1479(3) 0.4942(3) -0.0982(2) 0.0302(10) Uani 1 1 d . D 1
N6 N 0.3457(3) 0.4856(3) -0.1062(2) 0.0298(10) Uani 1 1 d . D 1
N5 N 0.3456(3) 0.9745(3) -0.4481(2) 0.0269(9) Uani 1 1 d . D 1
C27 C 0.0988(4) 0.6646(3) 0.0132(3) 0.0296(12) Uani 1 1 d . D 1
H27A H 0.0203 0.6630 0.0144 0.036 Uiso 1 1 calc R D 1
H27B H 0.1214 0.6548 0.0633 0.036 Uiso 1 1 calc R D 1
C32 C 0.4134(4) 0.7824(3) -0.5276(3) 0.0282(11) Uani 1 1 d . D 1
H32A H 0.4862 0.7767 -0.5094 0.034 Uiso 1 1 calc R D 1
H32B H 0.4200 0.7934 -0.5805 0.034 Uiso 1 1 calc R D 1
N4 N 0.3580(3) 0.8566(3) -0.5025(2) 0.0247(9) Uani 1 1 d . D 1
N3 N 0.1653(3) 0.8641(3) -0.5264(2) 0.0253(9) Uani 1 1 d U D 1
C44 C 0.4000(4) 0.4756(3) -0.4205(3) 0.0275(11) Uani 1 1 d . D 1
H44A H 0.3815 0.4268 -0.4442 0.033 Uiso 1 1 calc R D 1
H44B H 0.4784 0.4756 -0.4192 0.033 Uiso 1 1 calc R D 1
N2 N 0.3252(3) 0.7567(3) -0.0472(2) 0.0310(10) Uani 1 1 d . D 1
C43 C 0.4136(4) 0.6331(3) -0.4617(3) 0.0252(11) Uani 1 1 d . D 1
C42 C 0.1054(4) 0.5059(3) -0.2807(3) 0.0302(12) Uani 1 1 d . D 1
O1 O 0.4822(3) 0.5826(3) -0.1265(2) 0.0431(10) Uani 1 1 d . D 1
O2 O 0.5128(3) 0.4797(3) -0.2882(2) 0.0368(9) Uani 1 1 d . D 1
O3 O 0.0105(3) 0.8708(2) -0.4530(2) 0.0351(9) Uani 1 1 d . D 1
O4 O 0.0031(3) 0.9102(3) -0.2768(3) 0.0472(11) Uani 1 1 d . D 1
O5 O 0.4946(3) 0.6376(2) -0.4286(2) 0.0394(10) Uani 1 1 d . D 1
O6 O -0.0070(3) 0.5820(2) -0.0896(2) 0.0347(9) Uani 1 1 d . D 1
O7 O 0.4889(3) 0.8757(2) -0.4231(2) 0.0353(9) Uani 1 1 d . D 1
O8 O 0.0130(3) 0.6712(2) -0.4626(2) 0.0373(9) Uani 1 1 d . D 1
O9 O -0.0207(3) 0.7868(3) -0.0893(2) 0.0370(9) Uani 1 1 d . D 1
O10 O 0.0266(3) 0.5547(3) -0.2776(3) 0.0467(11) Uani 1 1 d . D 1
O11 O 0.4802(3) 0.9735(3) -0.2663(2) 0.0390(9) Uani 1 1 d . D 1
O12 O 0.4610(3) 0.8148(3) -0.1283(2) 0.0465(11) Uani 1 1 d . D 1
O1W O 0.3987(4) 0.3803(3) 0.2493(3) 0.0576(13) Uani 1 1 d . A 1
O2W O 0.1817(3) 0.4197(3) 0.2802(3) 0.0646(15) Uani 1 1 d . A 1
O3W O 0.2458(4) 0.1674(4) 0.0648(3) 0.0750(16) Uani 1 1 d . E 1
O4W O 0.3281(5) 0.0226(4) 0.1865(4) 0.0841(18) Uani 1 1 d . F 1
O5W O 0.3222(3) 0.2898(2) 0.3916(2) 0.0345(9) Uani 1 1 d . A 1
O6W O 0.2030(3) 0.1343(3) 0.2604(3) 0.0466(11) Uani 1 1 d . A 1
O7W O 0.2439(6) 0.2728(4) 0.5325(3) 0.102(2) Uani 1 1 d . G 1
O8W O -0.4466(11) 0.8253(10) 0.0383(7) 0.102(4) Uani 0.50 1 d PU H 1
O9W O -0.3295(8) 0.7942(6) 0.1547(6) 0.060(3) Uani 0.50 1 d PU I 1
O10W O 0.1049(3) 0.2502(3) 0.3575(2) 0.0414(10) Uani 1 1 d U A 1
O11W O 0.4176(3) 0.1809(3) 0.2947(2) 0.0451(10) Uani 1 1 d . A 1
O12W O 0.1130(3) 0.3018(3) 0.1899(2) 0.0468(11) Uani 1 1 d . A 1
O13W O 0.3403(3) 0.2635(3) 0.1544(2) 0.0400(10) Uani 1 1 d . A 1
C41 C 0.2086(4) 1.0347(3) -0.2265(3) 0.0320(12) Uani 1 1 d . D 1
H41A H 0.1880 1.0877 -0.2053 0.038 Uiso 1 1 calc R D 1
C40 C 0.2152(4) 0.8878(3) -0.0499(3) 0.0305(12) Uani 1 1 d . D 1
C39 C 0.2504(4) 0.5488(3) -0.0117(3) 0.0277(11) Uani 1 1 d . D 1
N1 N 0.1290(3) 1.0059(3) -0.3314(3) 0.0319(10) Uani 1 1 d . D 1
C38 C 0.1062(4) 0.6549(3) -0.4833(3) 0.0278(11) Uani 1 1 d . D 1
C37 C 0.3837(4) 0.9951(3) -0.2675(3) 0.0287(12) Uani 1 1 d . D 1
C36 C 0.2488(4) 0.4077(3) -0.2431(3) 0.0278(11) Uani 1 1 d . D 1
H36A H 0.2413 0.3452 -0.2249 0.033 Uiso 1 1 calc R D 1
C35 C 0.2678(4) 0.9083(3) -0.5394(3) 0.0242(11) Uani 1 1 d . D 1
C34 C 0.0917(4) 1.0174(3) -0.4046(3) 0.0312(12) Uani 1 1 d . D 1
H34A H 0.0985 1.0783 -0.4262 0.037 Uiso 1 1 calc R D 1
H34B H 0.0154 1.0045 -0.4028 0.037 Uiso 1 1 calc R D 1
N21 N 0.1689(3) 0.7080(3) -0.5326(2) 0.0247(9) Uani 1 1 d . D 1
C31 C 0.4168(4) 0.4623(3) -0.2861(3) 0.0275(11) Uani 1 1 d . D 1
C30 C 0.3928(4) 0.4255(4) -0.1529(3) 0.0325(12) Uani 1 1 d . D 1
H30A H 0.4708 0.4316 -0.1565 0.039 Uiso 1 1 calc R D 1
H30B H 0.3791 0.3661 -0.1299 0.039 Uiso 1 1 calc R D 1
C29 C 0.2505(4) 0.4265(3) -0.3263(3) 0.0265(11) Uani 1 1 d . D 1
H29A H 0.2414 0.3731 -0.3474 0.032 Uiso 1 1 calc R D 1
C28 C 0.3530(4) 0.9802(4) -0.1333(3) 0.0359(13) Uani 1 1 d D D 1
H28A H 0.4317 0.9777 -0.1345 0.043 Uiso 1 1 calc R D 1
H28B H 0.3285 1.0270 -0.1065 0.043 Uiso 1 1 calc R D 1
N20 N 0.3395(3) 0.6002(3) -0.0466(2) 0.0314(10) Uani 1 1 d . D 1
C26 C 0.2751(4) 0.6678(3) -0.5468(3) 0.0250(11) Uani 1 1 d . D 1
C25 C 0.4050(4) 0.8990(3) -0.4541(3) 0.0232(10) Uani 1 1 d . D 1
C24 C 0.3760(4) 0.8222(4) -0.0932(3) 0.0330(12) Uani 1 1 d . D 1
C23 C 0.0686(4) 0.8039(3) -0.0696(3) 0.0278(11) Uani 1 1 d . D 1
C22 C 0.1314(4) 0.7943(3) -0.5636(3) 0.0279(11) Uani 1 1 d . D 1
H22A H 0.0528 0.7958 -0.5633 0.034 Uiso 1 1 calc R D 1
H22B H 0.1575 0.8056 -0.6142 0.034 Uiso 1 1 calc R D 1
C21 C 0.0862(4) 0.5599(3) -0.0730(3) 0.0281(11) Uani 1 1 d . D 1
C20 C 0.0787(4) 0.9578(3) -0.2738(3) 0.0325(12) Uani 1 1 d . D 1
C19 C 0.1139(4) 0.5078(4) -0.4131(3) 0.0324(12) Uani 1 1 d . D 1
H19A H 0.0373 0.5227 -0.4067 0.039 Uiso 1 1 calc R D 1
H19B H 0.1202 0.4553 -0.4360 0.039 Uiso 1 1 calc R D 1
C18 C 0.2955(5) 0.9359(4) -0.6201(3) 0.0417(14) Uani 1 1 d . D 1
H18A H 0.3076 0.8847 -0.6433 0.063 Uiso 1 1 calc R D 1
H18B H 0.3599 0.9692 -0.6256 0.063 Uiso 1 1 calc R D 1
H18C H 0.2364 0.9711 -0.6423 0.063 Uiso 1 1 calc R D 1
C17 C 0.2641(4) 0.5710(3) -0.5068(3) 0.0260(11) Uani 1 1 d . D 1
C16 C 0.1003(4) 0.8955(3) -0.4737(3) 0.0255(11) Uani 1 1 d . D 1
C15 C 0.2550(5) 0.5029(4) -0.5559(3) 0.0438(15) Uani 1 1 d . D 1
H15A H 0.2490 0.4462 -0.5267 0.066 Uiso 1 1 calc R D 1
H15B H 0.3183 0.5028 -0.5878 0.066 Uiso 1 1 calc R D 1
H15C H 0.1917 0.5161 -0.5843 0.066 Uiso 1 1 calc R D 1
C14 C 0.3756(4) 1.0338(3) -0.4002(3) 0.0288(12) Uani 1 1 d . D 1
H14A H 0.3561 1.0933 -0.4221 0.035 Uiso 1 1 calc R D 1
H14B H 0.4538 1.0297 -0.3960 0.035 Uiso 1 1 calc R D 1
C13 C 0.3821(4) 0.6751(4) -0.0218(3) 0.0366(13) Uani 1 1 d . D 1
H13A H 0.4577 0.6796 -0.0380 0.044 Uiso 1 1 calc R D 1
H13B H 0.3791 0.6657 0.0311 0.044 Uiso 1 1 calc R D 1
C11 C 0.2434(5) 1.0763(4) -0.5392(4) 0.0418(15) Uani 1 1 d . D 1
H11A H 0.2306 1.1198 -0.5077 0.063 Uiso 1 1 calc R D 1
H11B H 0.1847 1.0790 -0.5718 0.063 Uiso 1 1 calc R D 1
H11C H 0.3102 1.0873 -0.5670 0.063 Uiso 1 1 calc R D 1
C10 C 0.2444(5) 0.3804(4) -0.0164(4) 0.0488(16) Uani 1 1 d . D 1
H10A H 0.2397 0.3390 -0.0496 0.073 Uiso 1 1 calc R D 1
H10B H 0.1826 0.3760 0.0171 0.073 Uiso 1 1 calc R D 1
H10C H 0.3096 0.3681 0.0102 0.073 Uiso 1 1 calc R D 1
C9 C 0.2306(4) 0.7916(3) -0.0072(3) 0.0294(11) Uani 1 1 d . D 1
C7 C 0.2510(4) 0.9853(3) -0.4932(3) 0.0240(11) Uani 1 1 d U D 1
C6 C 0.0706(4) 0.9522(4) -0.1402(3) 0.0372(13) Uani 1 1 d D D 1
H6A H 0.0700 1.0045 -0.1172 0.045 Uiso 1 1 calc R D 1
H6B H -0.0042 0.9395 -0.1470 0.045 Uiso 1 1 calc R D 1
C5 C 0.3052(5) 0.6764(4) -0.6282(3) 0.0425(14) Uani 1 1 d . D 1
H5A H 0.3094 0.7373 -0.6483 0.064 Uiso 1 1 calc R D 1
H5B H 0.2509 0.6503 -0.6524 0.064 Uiso 1 1 calc R D 1
H5C H 0.3743 0.6471 -0.6350 0.064 Uiso 1 1 calc R D 1
C4 C 0.2466(4) 0.4725(3) -0.0590(3) 0.0283(11) Uani 1 1 d . D 1
C3 C 0.3965(4) 0.5589(4) -0.0971(3) 0.0306(12) Uani 1 1 d . D 1
C2 C 0.2169(4) 1.0535(3) -0.3102(3) 0.0290(12) Uani 1 1 d . D 1
H2A H 0.2093 1.1164 -0.3285 0.035 Uiso 1 1 calc R D 1
C1 C 0.2681(5) 0.5178(4) 0.0694(3) 0.0453(15) Uani 1 1 d . D 1
H1A H 0.2717 0.5678 0.0941 0.068 Uiso 1 1 calc R D 1
H1B H 0.3347 0.4835 0.0749 0.068 Uiso 1 1 calc R D 1
H1C H 0.2088 0.4829 0.0902 0.068 Uiso 1 1 calc R D 1
C12 C 0.1043(4) 0.4445(4) -0.1493(3) 0.0323(12) Uani 1 1 d . D 1
H12A H 0.0274 0.4593 -0.1533 0.039 Uiso 1 1 calc R D 1
H12B H 0.1119 0.3826 -0.1300 0.039 Uiso 1 1 calc R D 1
C46 C 0.2529(6) 0.7892(5) 0.0724(4) 0.0562(18) Uani 1 1 d . D 1
H46A H 0.2640 0.7294 0.0950 0.084 Uiso 1 1 calc R D 1
H46B H 0.1922 0.8155 0.0963 0.084 Uiso 1 1 calc R D 1
H46C H 0.3168 0.8209 0.0766 0.084 Uiso 1 1 calc R D 1
C45 C 0.1925(7) 0.9599(5) -0.0028(4) 0.063(2) Uani 1 1 d . D 1
H45A H 0.1817 1.0152 -0.0337 0.095 Uiso 1 1 calc R D 1
H45B H 0.2531 0.9628 0.0272 0.095 Uiso 1 1 calc R D 1
H45C H 0.1285 0.9472 0.0276 0.095 Uiso 1 1 calc R D 1
O14W O 0.6068(12) 0.3169(11) -0.1989(8) 0.117(5) Uani 0.50 1 d PU J 1
O15W O 0.4237(16) -0.1561(13) 0.2108(10) 0.142(6) Uani 0.50 1 d PU K 1

loop_
_atom_site_aniso_label
_atom_site_aniso_U_11
_atom_site_aniso_U_22
_atom_site_aniso_U_33
_atom_site_aniso_U_23
_atom_site_aniso_U_13
_atom_site_aniso_U_12
Gd1 0.01377(12) 0.02844(14) 0.02546(14) -0.00175(10) -0.00003(9) -0.00041(9)
Cd1 0.0450(3) 0.0402(2) 0.0420(3) -0.01207(19) -0.0030(2) -0.00415(19)
Cl3 0.0630(10) 0.0513(9) 0.0499(9) -0.0188(7) -0.0152(8) 0.0118(8)
Cl4 0.0572(10) 0.0963(14) 0.0631(12) -0.0246(10) 0.0139(9) -0.0396(10)
Cl5 0.0859(13) 0.0480(9) 0.0535(10) -0.0134(8) -0.0158(9) 0.0147(9)
Cl1 0.0841(13) 0.0564(10) 0.0699(12) -0.0083(9) -0.0130(10) -0.0316(9)
Cl2 0.0650(12) 0.0533(10) 0.1125(17) -0.0307(11) 0.0290(11) -0.0042(9)
N24 0.021(2) 0.034(2) 0.028(2) -0.0096(18) 0.0014(17) 0.0012(17)
N23 0.021(2) 0.032(2) 0.040(3) -0.006(2) 0.0011(19) -0.0003(17)
N22 0.0171(19) 0.025(2) 0.034(2) -0.0064(18) -0.0011(17) -0.0015(16)
N19 0.024(2) 0.035(2) 0.032(2) -0.0046(19) 0.0013(18) 0.0014(18)
N18 0.025(2) 0.033(2) 0.042(3) -0.003(2) -0.003(2) 0.0005(18)
N17 0.020(2) 0.024(2) 0.036(2) -0.0044(18) -0.0020(18) -0.0008(16)
N16 0.021(2) 0.039(2) 0.036(3) -0.004(2) 0.0034(19) -0.0039(18)
N15 0.020(2) 0.043(3) 0.032(2) -0.011(2) 0.0027(18) 0.0045(18)
N14 0.020(2) 0.030(2) 0.030(2) -0.0098(18) 0.0024(17) -0.0045(17)
N13 0.0164(19) 0.032(2) 0.038(2) -0.0035(19) 0.0023(18) -0.0006(16)
N12 0.018(2) 0.036(2) 0.038(3) -0.011(2) 0.0023(18) -0.0008(17)
N11 0.018(2) 0.029(2) 0.037(3) -0.0042(19) 0.0040(18) -0.0030(17)
N10 0.025(2) 0.038(2) 0.026(2) -0.0020(19) -0.0002(18) -0.0027(18)
N9 0.019(2) 0.033(2) 0.039(3) -0.0098(19) 0.0000(19) -0.0017(17)
N8 0.020(2) 0.037(2) 0.037(3) -0.003(2) 0.0046(19) -0.0037(18)
N7 0.018(2) 0.041(2) 0.033(2) -0.012(2) -0.0007(18) 0.0019(18)
N6 0.021(2) 0.037(2) 0.032(2) -0.0081(19) 0.0072(18) -0.0004(18)
N5 0.0158(19) 0.029(2) 0.037(3) -0.0076(19) -0.0051(18) 0.0000(16)
C27 0.023(2) 0.043(3) 0.024(3) -0.009(2) 0.002(2) 0.000(2)
C32 0.014(2) 0.032(3) 0.039(3) -0.007(2) 0.002(2) -0.0015(19)
N4 0.020(2) 0.024(2) 0.031(2) -0.0037(17) -0.0037(17) 0.0007(16)
N3 0.0130(18) 0.026(2) 0.037(2) -0.0035(18) -0.0027(17) -0.0027(15)
C44 0.022(2) 0.029(3) 0.033(3) -0.011(2) 0.002(2) 0.004(2)
N2 0.021(2) 0.038(2) 0.033(3) -0.006(2) 0.0031(18) 0.0006(18)
C43 0.018(2) 0.028(3) 0.031(3) -0.012(2) 0.003(2) -0.0037(19)
C42 0.021(2) 0.024(2) 0.047(3) -0.010(2) 0.004(2) -0.004(2)
O1 0.026(2) 0.055(3) 0.047(2) -0.006(2) 0.0120(18) -0.0072(18)
O2 0.0225(19) 0.047(2) 0.042(2) -0.0092(18) -0.0013(16) -0.0005(16)
O3 0.0169(17) 0.040(2) 0.046(2) -0.0012(18) 0.0034(16) -0.0076(15)
O4 0.027(2) 0.050(2) 0.066(3) -0.010(2) 0.006(2) -0.0155(18)
O5 0.0271(19) 0.037(2) 0.056(3) -0.0087(18) -0.0137(18) -0.0024(16)
O6 0.0208(18) 0.042(2) 0.042(2) -0.0098(17) -0.0033(16) 0.0035(15)
O7 0.0196(17) 0.043(2) 0.044(2) -0.0077(18) -0.0114(16) 0.0044(15)
O8 0.0203(18) 0.042(2) 0.046(2) -0.0013(18) 0.0083(17) 0.0028(16)
O9 0.0237(19) 0.047(2) 0.041(2) -0.0070(18) -0.0049(17) -0.0043(16)
O10 0.027(2) 0.045(2) 0.067(3) -0.010(2) 0.006(2) 0.0123(18)
O11 0.0220(19) 0.046(2) 0.051(3) -0.0152(19) -0.0012(17) -0.0018(16)
O12 0.025(2) 0.052(3) 0.061(3) -0.006(2) 0.0118(19) -0.0015(17)
O1W 0.053(3) 0.069(3) 0.056(3) -0.024(2) 0.027(2) -0.034(2)
O2W 0.034(2) 0.032(2) 0.130(5) -0.018(3) -0.020(3) 0.0081(18)
O3W 0.063(3) 0.081(4) 0.088(4) -0.034(3) -0.001(3) -0.009(3)
O4W 0.077(4) 0.085(4) 0.093(4) -0.025(3) -0.001(3) 0.000(3)
O5W 0.0272(19) 0.045(2) 0.033(2) -0.0118(17) -0.0020(16) -0.0017(16)
O6W 0.030(2) 0.034(2) 0.076(3) -0.011(2) 0.001(2) -0.0060(17)
O7W 0.159(6) 0.083(4) 0.065(4) -0.026(3) 0.062(4) -0.026(4)
O8W 0.098(7) 0.128(8) 0.086(7) -0.028(6) 0.001(6) -0.028(6)
O9W 0.063(5) 0.043(4) 0.074(6) -0.009(4) 0.000(5) -0.003(4)
O10W 0.0234(18) 0.052(2) 0.046(2) -0.0038(19) 0.0128(17) -0.0034(17)
O11W 0.037(2) 0.058(3) 0.042(2) -0.016(2) -0.0149(18) 0.0191(19)
O12W 0.030(2) 0.066(3) 0.046(2) -0.009(2) -0.0208(18) 0.0020(19)
O13W 0.0261(19) 0.061(3) 0.032(2) -0.0060(19) 0.0039(16) 0.0000(18)
C41 0.024(3) 0.026(3) 0.046(3) -0.007(2) 0.001(2) 0.000(2)
C40 0.026(3) 0.035(3) 0.031(3) -0.009(2) 0.005(2) -0.005(2)
C39 0.020(2) 0.032(3) 0.029(3) 0.000(2) 0.001(2) -0.001(2)
N1 0.016(2) 0.038(2) 0.042(3) -0.006(2) 0.0031(19) -0.0086(18)
C38 0.022(3) 0.030(3) 0.032(3) -0.005(2) -0.004(2) -0.003(2)
C37 0.022(3) 0.021(2) 0.045(3) -0.009(2) 0.004(2) -0.0016(19)
C36 0.026(3) 0.026(3) 0.033(3) -0.010(2) 0.002(2) 0.003(2)
C35 0.016(2) 0.026(2) 0.028(3) 0.005(2) -0.005(2) -0.0034(18)
C34 0.015(2) 0.034(3) 0.044(3) -0.007(2) -0.002(2) 0.007(2)
N21 0.019(2) 0.026(2) 0.028(2) -0.0020(17) 0.0033(17) -0.0004(16)
C31 0.021(3) 0.024(2) 0.038(3) -0.010(2) -0.001(2) 0.0050(19)
C30 0.026(3) 0.037(3) 0.033(3) -0.004(2) -0.004(2) 0.012(2)
C29 0.022(2) 0.024(2) 0.035(3) -0.010(2) 0.002(2) -0.0011(19)
C28 0.026(3) 0.038(3) 0.046(3) -0.012(3) -0.005(2) -0.008(2)
N20 0.020(2) 0.039(2) 0.036(3) -0.009(2) 0.0056(18) -0.0016(18)
C26 0.018(2) 0.030(3) 0.028(3) -0.008(2) 0.000(2) -0.0027(19)
C25 0.016(2) 0.026(2) 0.026(3) 0.000(2) 0.001(2) -0.0006(19)
C24 0.024(3) 0.044(3) 0.033(3) -0.011(2) -0.006(2) -0.003(2)
C23 0.027(3) 0.031(3) 0.026(3) -0.009(2) 0.002(2) 0.002(2)
C22 0.021(2) 0.031(3) 0.032(3) -0.002(2) -0.004(2) -0.002(2)
C21 0.026(3) 0.032(3) 0.025(3) -0.001(2) 0.004(2) -0.002(2)
C20 0.018(2) 0.032(3) 0.048(3) -0.011(2) 0.005(2) 0.003(2)
C19 0.020(2) 0.034(3) 0.042(3) 0.000(2) -0.003(2) -0.006(2)
C18 0.042(3) 0.048(3) 0.033(3) 0.005(3) -0.002(3) -0.013(3)
C17 0.018(2) 0.031(3) 0.031(3) -0.011(2) 0.000(2) -0.0004(19)
C16 0.018(2) 0.024(2) 0.032(3) 0.004(2) -0.008(2) -0.0001(19)
C15 0.048(4) 0.043(3) 0.046(4) -0.024(3) 0.000(3) -0.003(3)
C14 0.021(2) 0.028(3) 0.039(3) -0.008(2) 0.002(2) -0.007(2)
C13 0.022(3) 0.041(3) 0.049(4) -0.012(3) -0.010(2) -0.002(2)
C11 0.032(3) 0.029(3) 0.061(4) 0.003(3) -0.002(3) 0.002(2)
C10 0.050(4) 0.038(3) 0.052(4) 0.008(3) 0.006(3) 0.002(3)
C9 0.025(3) 0.036(3) 0.029(3) -0.008(2) -0.001(2) -0.003(2)
C7 0.016(2) 0.025(2) 0.029(3) 0.001(2) 0.0014(19) -0.0005(18)
C6 0.023(3) 0.047(3) 0.039(3) 0.000(3) 0.005(2) 0.005(2)
C5 0.041(3) 0.054(4) 0.035(3) -0.015(3) 0.006(3) -0.004(3)
C4 0.023(2) 0.035(3) 0.023(3) 0.003(2) 0.007(2) 0.002(2)
C3 0.023(3) 0.040(3) 0.027(3) 0.001(2) 0.000(2) 0.002(2)
C2 0.022(2) 0.025(3) 0.040(3) -0.007(2) 0.003(2) -0.001(2)
C1 0.040(3) 0.057(4) 0.036(3) 0.001(3) -0.003(3) 0.009(3)
C12 0.023(3) 0.038(3) 0.037(3) -0.011(2) 0.007(2) -0.009(2)
C46 0.062(4) 0.069(5) 0.039(4) -0.011(3) -0.003(3) -0.012(4)
C45 0.073(5) 0.064(5) 0.056(5) -0.026(4) 0.007(4) -0.004(4)
O14W 0.103(7) 0.149(9) 0.092(7) -0.009(7) 0.002(6) 0.041(7)
O15W 0.147(9) 0.158(10) 0.124(9) -0.022(8) -0.026(8) -0.006(8)

loop_
_atom_type_symbol
_atom_type_description
_atom_type_scat_dispersion_real
_atom_type_scat_dispersion_imag
_atom_type_scat_source
C C 0.0033 0.0016 'International Tables Vol C Tables 4.2.6.8 and 6.1.1.4'
H H 0.0000 0.0000 'International Tables Vol C Tables 4.2.6.8 and 6.1.1.4'
N N 0.0061 0.0033 'International Tables Vol C Tables 4.2.6.8 and 6.1.1.4'
O O 0.0106 0.0060 'International Tables Vol C Tables 4.2.6.8 and 6.1.1.4'
Cl Cl 0.1484 0.1585 'International Tables Vol C Tables 4.2.6.8 and 6.1.1.4'
Cd Cd -0.8075 1.2024 'International Tables Vol C Tables 4.2.6.8 and 6.1.1.4'
Gd Gd -0.1653 3.9035 'International Tables Vol C Tables 4.2.6.8 and 6.1.1.4'

loop_
_geom_angle_atom_site_label_1
_geom_angle_atom_site_label_2
_geom_angle_atom_site_label_3
_geom_angle
O1W Gd1 O6W 146.80(15)
O1W Gd1 O2W 71.07(16)
O6W Gd1 O2W 138.97(14)
O1W Gd1 O5W 75.54(15)
O6W Gd1 O5W 115.10(15)
O2W Gd1 O5W 82.82(16)
O1W Gd1 O11W 79.86(17)
O6W Gd1 O11W 74.54(14)
O2W Gd1 O11W 145.62(15)
O5W Gd1 O11W 72.26(13)
O1W Gd1 O13W 72.87(14)
O6W Gd1 O13W 79.98(15)
O2W Gd1 O13W 112.76(18)
O5W Gd1 O13W 137.03(12)
O11W Gd1 O13W 74.12(13)
O1W Gd1 O12W 114.51(17)
O6W Gd1 O12W 74.58(15)
O2W Gd1 O12W 72.34(16)
O5W Gd1 O12W 147.10(13)
O11W Gd1 O12W 138.70(15)
O13W Gd1 O12W 74.07(14)
O1W Gd1 O10W 137.10(15)
O6W Gd1 O10W 74.71(14)
O2W Gd1 O10W 75.89(16)
O5W Gd1 O10W 73.86(13)
O11W Gd1 O10W 117.49(14)
O13W Gd1 O10W 147.21(14)
O12W Gd1 O10W 79.30(14)
Cl1 Cd1 Cl4 105.83(7)
Cl1 Cd1 Cl5 117.08(8)
Cl4 Cd1 Cl5 104.01(7)
Cl1 Cd1 Cl3 105.77(7)
Cl4 Cd1 Cl3 113.52(7)
Cl5 Cd1 Cl3 110.78(6)
C21 N24 C27 121.1(4)
C21 N24 C39 112.7(4)
C27 N24 C39 126.2(4)
C37 N23 C28 123.8(4)
C37 N23 C41 112.0(4)
C28 N23 C41 124.2(4)
C43 N22 C32 119.2(4)
C43 N22 C26 112.3(4)
C32 N22 C26 124.0(4)
C42 N19 C19 122.2(4)
C42 N19 C29 111.4(4)
C19 N19 C29 123.2(4)
C23 N18 C6 122.7(4)
C23 N18 C40 112.5(4)
C6 N18 C40 123.4(4)
C43 N17 C44 119.9(4)
C43 N17 C17 112.4(4)
C44 N17 C17 127.5(4)
C24 N16 C28 121.3(4)
C24 N16 C40 112.6(4)
C28 N16 C40 126.0(4)
C31 N15 C30 122.6(4)
C31 N15 C36 112.1(4)
C30 N15 C36 123.7(4)
C31 N14 C29 111.5(4)
C31 N14 C44 123.3(4)
C29 N14 C44 123.5(4)
C16 N13 C34 119.8(4)
C16 N13 C7 113.0(4)
C34 N13 C7 125.1(4)
C42 N12 C36 111.9(4)
C42 N12 C12 122.7(4)
C36 N12 C12 123.1(4)
C38 N11 C19 120.4(4)
C38 N11 C17 111.4(4)
C19 N11 C17 126.3(4)
C23 N10 C27 122.8(4)
C23 N10 C9 112.4(4)
C27 N10 C9 124.8(4)
C37 N9 C14 122.0(4)
C37 N9 C2 111.6(4)
C14 N9 C2 122.6(4)
C20 N8 C41 111.0(4)
C20 N8 C6 122.0(4)
C41 N8 C6 121.7(5)
C21 N7 C12 120.2(4)
C21 N7 C4 112.9(4)
C12 N7 C4 126.0(4)
C3 N6 C30 121.5(4)
C3 N6 C4 112.2(4)
C30 N6 C4 126.1(4)
C25 N5 C14 121.7(4)
C25 N5 C7 112.7(4)
C14 N5 C7 125.7(4)
N10 C27 N24 114.5(4)
N4 C32 N22 114.3(4)
C25 N4 C32 120.0(4)
C25 N4 C35 112.8(4)
C32 N4 C35 124.9(4)
C16 N3 C22 121.6(4)
C16 N3 C35 112.6(4)
C22 N3 C35 125.9(4)
N14 C44 N17 113.8(4)
C24 N2 C13 121.0(4)
C24 N2 C9 111.5(4)
C13 N2 C9 123.3(4)
O5 C43 N22 127.4(5)
O5 C43 N17 124.1(5)
N22 C43 N17 108.4(4)
O10 C42 N19 126.2(5)
O10 C42 N12 125.1(5)
N19 C42 N12 108.7(4)
N8 C41 N23 114.5(4)
N8 C41 C2 103.7(4)
N23 C41 C2 103.1(4)
N16 C40 N18 113.6(4)
N16 C40 C45 113.1(5)
N18 C40 C45 109.2(5)
N16 C40 C9 102.8(4)
N18 C40 C9 101.7(4)
C45 C40 C9 115.9(5)
N20 C39 N24 113.1(4)
N20 C39 C1 111.9(5)
N24 C39 C1 111.6(4)
N20 C39 C4 102.9(4)
N24 C39 C4 102.3(4)
C1 C39 C4 114.4(4)
C20 N1 C34 124.2(4)
C20 N1 C2 112.3(5)
C34 N1 C2 123.0(4)
O8 C38 N21 126.4(5)
O8 C38 N11 124.7(5)
N21 C38 N11 108.9(4)
O11 C37 N9 126.2(5)
O11 C37 N23 124.9(5)
N9 C37 N23 108.9(4)
N12 C36 N15 114.2(4)
N12 C36 C29 103.6(4)
N15 C36 C29 103.3(4)
N3 C35 N4 112.3(4)
N3 C35 C18 112.8(4)
N4 C35 C18 111.3(4)
N3 C35 C7 102.6(4)
N4 C35 C7 101.7(4)
C18 C35 C7 115.4(4)
N1 C34 N13 113.7(4)
C38 N21 C22 121.7(4)
C38 N21 C26 112.5(4)
C22 N21 C26 125.8(4)
O2 C31 N15 127.1(5)
O2 C31 N14 125.0(5)
N15 C31 N14 108.0(4)
N15 C30 N6 114.7(4)
N14 C29 N19 113.6(4)
N14 C29 C36 104.4(4)
N19 C29 C36 104.3(4)
N16 C28 N23 114.9(4)
C3 N20 C13 120.5(4)
C3 N20 C39 112.2(4)
C13 N20 C39 125.8(4)
N21 C26 N22 112.0(4)
N21 C26 C5 112.3(4)
N22 C26 C5 112.2(4)
N21 C26 C17 102.8(4)
N22 C26 C17 101.9(4)
C5 C26 C17 115.0(4)
O7 C25 N4 125.8(4)
O7 C25 N5 125.4(5)
N4 C25 N5 108.7(4)
O12 C24 N16 124.4(5)
O12 C24 N2 126.4(5)
N16 C24 N2 109.2(4)
O9 C23 N18 124.9(5)
O9 C23 N10 125.8(5)
N18 C23 N10 109.3(4)
N21 C22 N3 114.7(4)
O6 C21 N24 125.8(5)
O6 C21 N7 125.7(5)
N24 C21 N7 108.4(4)
O4 C20 N1 125.6(6)
O4 C20 N8 125.1(5)
N1 C20 N8 109.3(4)
N19 C19 N11 113.6(4)
N17 C17 N11 112.7(4)
N17 C17 C15 112.3(4)
N11 C17 C15 111.0(4)
N17 C17 C26 102.7(4)
N11 C17 C26 102.1(4)
C15 C17 C26 115.5(5)
O3 C16 N13 125.5(5)
O3 C16 N3 125.9(5)
N13 C16 N3 108.5(4)
N5 C14 N9 114.0(4)
N20 C13 N2 114.1(4)
N10 C9 N2 111.8(4)
N10 C9 C46 114.7(5)
N2 C9 C46 111.3(5)
N10 C9 C40 102.7(4)
N2 C9 C40 102.1(4)
C46 C9 C40 113.2(5)
N5 C7 N13 112.6(4)
N5 C7 C11 111.8(4)
N13 C7 C11 112.8(4)
N5 C7 C35 102.8(4)
N13 C7 C35 102.2(4)
C11 C7 C35 113.9(4)
N18 C6 N8 113.7(4)
N7 C4 N6 113.1(4)
N7 C4 C10 110.9(5)
N6 C4 C10 111.8(4)
N7 C4 C39 102.7(4)
N6 C4 C39 102.2(4)
C10 C4 C39 115.7(5)
O1 C3 N6 125.7(5)
O1 C3 N20 124.6(5)
N6 C3 N20 109.6(4)
N1 C2 N9 114.0(4)
N1 C2 C41 103.1(4)
N9 C2 C41 103.4(4)
N7 C12 N12 114.0(4)

loop_
_geom_bond_atom_site_label_1
_geom_bond_atom_site_label_2
_geom_bond_distance
Gd1 O1W 2.380(4)
Gd1 O6W 2.388(4)
Gd1 O2W 2.392(4)
Gd1 O5W 2.399(4)
Gd1 O11W 2.400(4)
Gd1 O13W 2.411(4)
Gd1 O12W 2.417(4)
Gd1 O10W 2.423(4)
Cd1 Cl1 2.4277(18)
Cd1 Cl4 2.4422(19)
Cd1 Cl5 2.4538(17)
Cd1 Cl3 2.4762(17)
N24 C21 1.366(7)
N24 C27 1.458(6)
N24 C39 1.465(6)
N23 C37 1.369(7)
N23 C28 1.441(7)
N23 C41 1.460(6)
N22 C43 1.373(6)
N22 C32 1.454(6)
N22 C26 1.478(6)
N19 C42 1.363(7)
N19 C19 1.436(7)
N19 C29 1.452(6)
N18 C23 1.356(7)
N18 C6 1.447(6)
N18 C40 1.468(7)
N17 C43 1.376(6)
N17 C44 1.451(6)
N17 C17 1.466(6)
N16 C24 1.373(7)
N16 C28 1.434(7)
N16 C40 1.456(6)
N15 C31 1.361(7)
N15 C30 1.439(7)
N15 C36 1.452(7)
N14 C31 1.382(7)
N14 C29 1.440(6)
N14 C44 1.444(6)
N13 C16 1.360(7)
N13 C34 1.452(6)
N13 C7 1.460(6)
N12 C42 1.377(7)
N12 C36 1.445(6)
N12 C12 1.446(7)
N11 C38 1.373(6)
N11 C19 1.439(7)
N11 C17 1.475(6)
N10 C23 1.360(7)
N10 C27 1.450(7)
N10 C9 1.458(7)
N9 C37 1.353(7)
N9 C14 1.446(7)
N9 C2 1.467(6)
N8 C20 1.366(7)
N8 C41 1.447(7)
N8 C6 1.451(6)
N7 C21 1.369(6)
N7 C12 1.445(7)
N7 C4 1.448(6)
N6 C3 1.355(7)
N6 C30 1.451(7)
N6 C4 1.475(6)
N5 C25 1.365(6)
N5 C14 1.443(6)
N5 C7 1.457(6)
C32 N4 1.438(6)
N4 C25 1.355(6)
N4 C35 1.472(6)
N3 C16 1.369(7)
N3 C22 1.454(6)
N3 C35 1.458(6)
N2 C24 1.375(7)
N2 C13 1.440(7)
N2 C9 1.482(6)
C43 O5 1.208(6)
C42 O10 1.208(6)
O1 C3 1.212(6)
O2 C31 1.225(6)
O3 C16 1.215(6)
O4 C20 1.223(6)
O6 C21 1.224(6)
O7 C25 1.222(6)
O8 C38 1.224(6)
O9 C23 1.229(6)
O11 C37 1.222(6)
O12 C24 1.220(6)
C41 C2 1.536(8)
C40 C45 1.527(8)
C40 C9 1.581(7)
C39 N20 1.454(6)
C39 C1 1.530(8)
C39 C4 1.578(8)
N1 C20 1.348(7)
N1 C34 1.436(7)
N1 C2 1.441(7)
C38 N21 1.369(6)
C36 C29 1.527(7)
C35 C18 1.519(7)
C35 C7 1.573(7)
N21 C22 1.433(6)
N21 C26 1.455(6)
N20 C3 1.366(7)
N20 C13 1.439(7)
C26 C5 1.526(7)
C26 C17 1.573(7)
C17 C15 1.506(7)
C11 C7 1.531(7)
C10 C4 1.518(7)
C9 C46 1.509(8)
